data_2240261
loop_
_publ_author_name
'Piletska, Kseniia'
'Domasevitch, Konstantin V.'
'Shtemenko, Alexander V.'

_publ_section_title
;
 Crystal structure of
 bromido-<i>fac</i>-tricarbonyl[5-phenyl-3-(pyridin-2-yl)-1<i>H</i>-1,2,4-triazole-\k^2^<i>N</i>,<i>N</i>']rhenium(I)
;
_journal_coeditor_code WM5089
_journal_issue 12
_journal_name_full 'Acta Crystallographica Section E'
_journal_page_first 587
_journal_page_last 589
_journal_paper_doi 10.1107/S1600536814025604
_journal_volume 70
_journal_year 2014
_chemical_formula_iupac '[Re Br (C13 H10 N4) (C O)3]'
_chemical_formula_moiety 'C16 H10 Br N4 O3 Re'
_chemical_formula_sum 'C16 H10 Br N4 O3 Re'
_chemical_formula_weight 572.39
_chemical_name_systematic
Bromido-<i>fac</i>-tricarbonyl[5-phenyl-3-(pyridin-2-yl)-1<i>H</i>-1,2,4-triazole-\k^2^<i>N</i>,<i>N</i>']rhenium(I)
_space_group_crystal_system monoclinic
_space_group_IT_number 15
_space_group_name_Hall '-C 2yc'
_space_group_name_H-M_alt 'C 1 2/c 1'
_symmetry_space_group_name_Hall '-C 2yc'
_symmetry_space_group_name_H-M 'C 1 2/c 1'
_atom_sites_solution_hydrogens geom
_atom_sites_solution_primary direct
_atom_sites_solution_secondary difmap
_audit_creation_method SHELXL-2014/7
_cell_angle_alpha 90
_cell_angle_beta 111.599(7)
_cell_angle_gamma 90
_cell_formula_units_Z 8
_cell_length_a 20.8082(15)
_cell_length_b 7.2521(4)
_cell_length_c 24.386(2)
_cell_measurement_reflns_used 8000
_cell_measurement_temperature 213(2)
_cell_measurement_theta_max 28.03
_cell_measurement_theta_min 3.00
_cell_volume 3421.5(5)
_computing_cell_refinement
;
IPDS (Stoe & Cie, 2001)
;
_computing_data_collection
;
IPDS (Stoe & Cie, 2001)
;
_computing_data_reduction
;
IPDS (Stoe & Cie, 2001)
;
_computing_molecular_graphics
;
DIAMOND  (Brandenburg, 1999)
;
_computing_publication_material
;
WinGX (Farrugia, 2012)
;
_computing_structure_refinement
;
SHELXL2014 (Sheldrick, 2008)
;
_computing_structure_solution
;
SHELXS97 (Sheldrick, 2008)
;
_diffrn_ambient_temperature 213(2)
_diffrn_measured_fraction_theta_full 0.996
_diffrn_measured_fraction_theta_max 0.984
_diffrn_measurement_device_type 'Stoe Imaging plate diffraction system'
_diffrn_measurement_method '\f oscillation scans'
_diffrn_radiation_type MoK\a
_diffrn_radiation_wavelength 0.71073
_diffrn_reflns_av_R_equivalents 0.0566
_diffrn_reflns_limit_h_max 27
_diffrn_reflns_limit_h_min -27
_diffrn_reflns_limit_k_max 8
_diffrn_reflns_limit_k_min -9
_diffrn_reflns_limit_l_max 32
_diffrn_reflns_limit_l_min -32
_diffrn_reflns_number 14578
_diffrn_reflns_theta_full 25.242
_diffrn_reflns_theta_max 28.026
_diffrn_reflns_theta_min 3.000
_exptl_absorpt_coefficient_mu 9.462
_exptl_absorpt_correction_T_max 0.3845
_exptl_absorpt_correction_T_min 0.3193
_exptl_absorpt_correction_type numerical
_exptl_absorpt_process_details
;
(<i>X-RED</i> and <i>X-SHAPE</i>; Stoe & Cie, 2001)
;
_exptl_crystal_colour yellow
_exptl_crystal_density_diffrn 2.222
_exptl_crystal_description prism
_exptl_crystal_F_000 2144
_exptl_crystal_size_max 0.14
_exptl_crystal_size_mid 0.12
_exptl_crystal_size_min 0.11
_refine_diff_density_max 1.034
_refine_diff_density_min -1.144
_refine_ls_extinction_method none
_refine_ls_goodness_of_fit_ref 0.837
_refine_ls_hydrogen_treatment constr
_refine_ls_matrix_type full
_refine_ls_number_parameters 226
_refine_ls_number_reflns 4092
_refine_ls_number_restraints 0
_refine_ls_restrained_S_all 0.837
_refine_ls_R_factor_all 0.0374
_refine_ls_R_factor_gt 0.0234
_refine_ls_shift/su_max 0.001
_refine_ls_shift/su_mean 0.000
_refine_ls_structure_factor_coef Fsqd
_refine_ls_weighting_details 'w=1/[\s^2^(Fo^2^)+(0.0225P)^2^] where P=(Fo^2^+2Fc^2^)/3'
_refine_ls_weighting_scheme calc
_refine_ls_wR_factor_gt 0.0481
_refine_ls_wR_factor_ref 0.0496
_reflns_number_gt 2844
_reflns_number_total 4092
_reflns_threshold_expression I>2\s(I)
_cod_data_source_file wm5089sup1.cf
_cod_data_source_block I
_cod_original_cell_volume 3421.5(4)
_cod_database_code 2240261
_cod_database_fobs_code 2240261
_shelx_space_group_comment
;
The symmetry employed for this shelxl refinement is uniquely defined
by the following loop, which should always be used as a source of
symmetry information in preference to the above space-group names.
They are only intended as comments.
;
_shelx_estimated_absorpt_t_min 0.351
_shelx_estimated_absorpt_t_max 0.423

loop_
_space_group_symop_operation_xyz
'x, y, z'
'-x, y, -z+1/2'
'x+1/2, y+1/2, z'
'-x+1/2, y+1/2, -z+1/2'
'-x, -y, -z'
'x, -y, z-1/2'
'-x+1/2, -y+1/2, -z'
'x+1/2, -y+1/2, z-1/2'

loop_
_atom_site_type_symbol
_atom_site_label
_atom_site_fract_x
_atom_site_fract_y
_atom_site_fract_z
_atom_site_U_iso_or_equiv
_atom_site_adp_type
_atom_site_calc_flag
_atom_site_occupancy
Re Re1 0.38382(2) 0.25265(3) 0.10559(2) 0.02798(5) Uani d 1
Br Br1 0.32731(2) 0.54427(7) 0.04146(2) 0.03557(11) Uani d 1
O O1 0.40827(17) 0.4654(6) 0.21974(13) 0.0594(10) Uani d 1
O O2 0.24980(15) 0.1146(5) 0.11477(13) 0.0516(10) Uani d 1
O O3 0.4540(2) -0.0838(7) 0.17525(18) 0.0796(14) Uani d 1
N N1 0.48045(14) 0.3439(5) 0.09681(13) 0.0264(7) Uani d 1
N N2 0.38108(14) 0.1420(5) 0.02237(12) 0.0244(7) Uani d 1
N N3 0.33622(14) 0.0546(5) -0.02600(12) 0.0258(7) Uani d 1
H H3 0.2960 0.0108 -0.0295 0.031 Uiso calc 1
N N4 0.42685(15) 0.1255(5) -0.04749(13) 0.0255(7) Uani d 1
C C1 0.3988(2) 0.3830(7) 0.17704(17) 0.0372(12) Uani d 1
C C2 0.2983(2) 0.1674(7) 0.10904(15) 0.0361(11) Uani d 1
C C3 0.4289(2) 0.0391(9) 0.14970(19) 0.0463(13) Uani d 1
C C4 0.49040(18) 0.2879(5) 0.04763(16) 0.0246(9) Uani d 1
C C5 0.54965(18) 0.3314(7) 0.03688(17) 0.0297(9) Uani d 1
H H5 0.5554 0.2910 0.0024 0.036 Uiso calc 1
C C6 0.59958(19) 0.4352(7) 0.07811(18) 0.0341(10) Uani d 1
H H6 0.6407 0.4653 0.0725 0.041 Uiso calc 1
C C7 0.58898(19) 0.4942(6) 0.12745(18) 0.0347(10) Uani d 1
H H7 0.6225 0.5668 0.1557 0.042 Uiso calc 1
C C8 0.5289(2) 0.4467(7) 0.13551(17) 0.0340(10) Uani d 1
H H8 0.5220 0.4883 0.1694 0.041 Uiso calc 1
C C9 0.43441(18) 0.1817(6) 0.00714(16) 0.0258(8) Uani d 1
C C10 0.36475(18) 0.0474(6) -0.06765(15) 0.0246(8) Uani d 1
C C11 0.33235(18) -0.0329(6) -0.12595(15) 0.0268(9) Uani d 1
C C12 0.3677(2) -0.0228(7) -0.16469(17) 0.0337(10) Uani d 1
H H12 0.4104 0.0389 -0.1534 0.040 Uiso calc 1
C C13 0.3397(3) -0.1037(7) -0.21942(18) 0.0426(12) Uani d 1
H H13 0.3636 -0.0967 -0.2454 0.051 Uiso calc 1
C C14 0.2775(3) -0.1946(7) -0.23681(19) 0.0448(12) Uani d 1
H H14 0.2592 -0.2506 -0.2741 0.054 Uiso calc 1
C C15 0.2425(2) -0.2025(7) -0.19894(19) 0.0403(12) Uani d 1
H H15 0.1998 -0.2636 -0.2106 0.048 Uiso calc 1
C C16 0.2693(2) -0.1219(7) -0.14401(18) 0.0369(11) Uani d 1
H H16 0.2446 -0.1276 -0.1187 0.044 Uiso calc 1

loop_
_atom_site_aniso_label
_atom_site_aniso_U_11
_atom_site_aniso_U_22
_atom_site_aniso_U_33
_atom_site_aniso_U_12
_atom_site_aniso_U_13
_atom_site_aniso_U_23
Re1 0.02700(7) 0.03224(11) 0.02386(7) -0.00874(8) 0.00836(5) 0.00069(8)
Br1 0.03230(18) 0.0375(3) 0.03867(19) -0.0024(2) 0.01516(15) 0.0035(2)
O1 0.068(2) 0.075(3) 0.0338(16) -0.021(2) 0.0179(15) -0.0196(19)
O2 0.0364(15) 0.077(3) 0.0440(17) -0.0237(18) 0.0178(13) -0.0038(18)
O3 0.081(3) 0.071(4) 0.079(3) 0.009(3) 0.020(2) 0.034(3)
N1 0.0216(14) 0.022(2) 0.0309(15) -0.0032(15) 0.0036(12) 0.0023(15)
N2 0.0224(14) 0.019(2) 0.0291(15) -0.0061(14) 0.0071(12) 0.0002(14)
N3 0.0250(14) 0.023(2) 0.0270(14) -0.0053(15) 0.0074(11) -0.0012(15)
N4 0.0240(14) 0.018(2) 0.0350(16) -0.0011(14) 0.0116(12) 0.0018(15)
C1 0.032(2) 0.049(4) 0.0275(19) -0.009(2) 0.0074(15) 0.004(2)
C2 0.036(2) 0.047(3) 0.0221(17) -0.013(2) 0.0068(15) -0.0053(19)
C3 0.041(2) 0.053(4) 0.043(2) -0.007(3) 0.0144(19) 0.017(3)
C4 0.0250(16) 0.015(3) 0.0322(17) 0.0002(15) 0.0084(13) 0.0071(15)
C5 0.0245(17) 0.023(3) 0.042(2) 0.0009(18) 0.0128(16) 0.009(2)
C6 0.0243(18) 0.021(3) 0.052(2) -0.0034(19) 0.0086(17) 0.014(2)
C7 0.0268(18) 0.018(3) 0.047(2) -0.0065(18) -0.0005(16) 0.009(2)
C8 0.038(2) 0.024(3) 0.0353(19) -0.007(2) 0.0078(16) -0.003(2)
C9 0.0266(17) 0.016(2) 0.0354(19) 0.0016(17) 0.0123(15) 0.0062(17)
C10 0.0298(18) 0.013(2) 0.0293(17) 0.0031(17) 0.0089(14) 0.0020(17)
C11 0.0324(19) 0.018(3) 0.0287(17) 0.0041(18) 0.0099(15) -0.0024(17)
C12 0.044(2) 0.022(3) 0.037(2) 0.005(2) 0.0161(17) 0.0047(19)
C13 0.065(3) 0.030(3) 0.039(2) 0.012(2) 0.025(2) 0.002(2)
C14 0.066(3) 0.030(3) 0.033(2) 0.002(2) 0.012(2) -0.008(2)
C15 0.048(2) 0.027(4) 0.041(2) -0.006(2) 0.0107(19) -0.013(2)
C16 0.037(2) 0.033(3) 0.042(2) 0.001(2) 0.0155(18) -0.008(2)

loop_
_atom_type_symbol
_atom_type_description
_atom_type_scat_dispersion_real
_atom_type_scat_dispersion_imag
_atom_type_scat_source
C C 0.0033 0.0016 'International Tables Vol C Tables 4.2.6.8 and 6.1.1.4'
H H 0.0000 0.0000 'International Tables Vol C Tables 4.2.6.8 and 6.1.1.4'
N N 0.0061 0.0033 'International Tables Vol C Tables 4.2.6.8 and 6.1.1.4'
O O 0.0106 0.0060 'International Tables Vol C Tables 4.2.6.8 and 6.1.1.4'
Br Br -0.2901 2.4595 'International Tables Vol C Tables 4.2.6.8 and 6.1.1.4'
Re Re -1.0185 7.2310 'International Tables Vol C Tables 4.2.6.8 and 6.1.1.4'

loop_
_geom_angle_atom_site_label_1
_geom_angle_atom_site_label_2
_geom_angle_atom_site_label_3
_geom_angle
C1 Re1 C2 87.78(17)
C1 Re1 C3 90.4(2)
C2 Re1 C3 89.18(19)
C1 Re1 N2 168.91(15)
C2 Re1 N2 102.56(14)
C3 Re1 N2 93.71(18)
C1 Re1 N1 95.31(14)
C2 Re1 N1 176.88(13)
C3 Re1 N1 91.22(15)
N2 Re1 N1 74.33(11)
C1 Re1 Br1 91.81(14)
C2 Re1 Br1 93.80(15)
C3 Re1 Br1 176.38(12)
N2 Re1 Br1 83.63(9)
N1 Re1 Br1 85.69(9)
C8 N1 C4 118.4(3)
C8 N1 Re1 125.5(3)
C4 N1 Re1 116.1(2)
C9 N2 N3 103.7(3)
C9 N2 Re1 116.5(3)
N3 N2 Re1 139.3(2)
C10 N3 N2 108.5(3)
C10 N3 H3 125.7
N2 N3 H3 125.7
C10 N4 C9 103.8(3)
O1 C1 Re1 178.4(4)
O2 C2 Re1 175.6(3)
O3 C3 Re1 179.0(4)
N1 C4 C5 122.4(4)
N1 C4 C9 114.8(3)
C5 C4 C9 122.8(3)
C6 C5 C4 118.1(4)
C6 C5 H5 120.9
C4 C5 H5 120.9
C7 C6 C5 119.4(3)
C7 C6 H6 120.3
C5 C6 H6 120.3
C6 C7 C8 119.7(4)
C6 C7 H7 120.2
C8 C7 H7 120.2
N1 C8 C7 122.0(4)
N1 C8 H8 119.0
C7 C8 H8 119.0
N2 C9 N4 114.0(3)
N2 C9 C4 118.2(3)
N4 C9 C4 127.6(3)
N4 C10 N3 110.0(3)
N4 C10 C11 124.8(3)
N3 C10 C11 125.2(3)
C16 C11 C12 118.9(4)
C16 C11 C10 122.9(3)
C12 C11 C10 118.1(3)
C13 C12 C11 119.6(4)
C13 C12 H12 120.2
C11 C12 H12 120.2
C14 C13 C12 121.3(4)
C14 C13 H13 119.4
C12 C13 H13 119.4
C15 C14 C13 119.0(4)
C15 C14 H14 120.5
C13 C14 H14 120.5
C14 C15 C16 120.8(4)
C14 C15 H15 119.6
C16 C15 H15 119.6
C15 C16 C11 120.4(4)
C15 C16 H16 119.8
C11 C16 H16 119.8

loop_
_geom_bond_atom_site_label_1
_geom_bond_atom_site_label_2
_geom_bond_distance
Re1 C1 1.905(4)
Re1 C2 1.915(4)
Re1 C3 1.922(6)
Re1 N2 2.164(3)
Re1 N1 2.201(3)
Re1 Br1 2.6357(5)
O1 C1 1.153(5)
O2 C2 1.135(4)
O3 C3 1.103(6)
N1 C8 1.327(5)
N1 C4 1.352(5)
N2 C9 1.325(4)
N2 N3 1.361(4)
N3 C10 1.353(4)
N3 H3 0.8700
N4 C10 1.328(5)
N4 C9 1.346(5)
C4 C5 1.388(5)
C4 C9 1.442(5)
C5 C6 1.374(6)
C5 H5 0.9400
C6 C7 1.369(6)
C6 H6 0.9400
C7 C8 1.380(5)
C7 H7 0.9400
C8 H8 0.9400
C10 C11 1.453(5)
C11 C16 1.380(6)
C11 C12 1.397(5)
C12 C13 1.376(6)
C12 H12 0.9400
C13 C14 1.373(7)
C13 H13 0.9400
C14 C15 1.371(6)
C14 H14 0.9400
C15 C16 1.377(6)
C15 H15 0.9400
C16 H16 0.9400

loop_
_geom_hbond_atom_site_label_D
_geom_hbond_atom_site_label_H
_geom_hbond_atom_site_label_A
_geom_hbond_site_symmetry_A
_geom_hbond_distance_DH
_geom_hbond_distance_HA
_geom_hbond_distance_DA
_geom_hbond_angle_DHA
_geom_hbond_publ_flag
N3 H3 Br1 7_555 0.87 2.51 3.360(3) 168 yes
C16 H16 Br1 7_555 0.94 2.87 3.784(4) 165 yes
C6 H6 O2 3_555 0.94 2.38 3.194(5) 145 yes
C8 H8 O1 2_655 0.94 2.56 3.285(5) 134 yes

loop_
_geom_torsion_atom_site_label_1
_geom_torsion_atom_site_label_2
_geom_torsion_atom_site_label_3
_geom_torsion_atom_site_label_4
_geom_torsion
C9 N2 N3 C10 -0.3(4)
Re1 N2 N3 C10 170.7(3)
C8 N1 C4 C5 1.1(6)
Re1 N1 C4 C5 -178.5(3)
C8 N1 C4 C9 -178.2(4)
Re1 N1 C4 C9 2.2(4)
N1 C4 C5 C6 0.0(6)
C9 C4 C5 C6 179.3(4)
C4 C5 C6 C7 -1.0(6)
C5 C6 C7 C8 0.9(7)
C4 N1 C8 C7 -1.3(6)
Re1 N1 C8 C7 178.3(3)
C6 C7 C8 N1 0.3(7)
N3 N2 C9 N4 -0.1(5)
Re1 N2 C9 N4 -173.6(3)
N3 N2 C9 C4 175.8(3)
Re1 N2 C9 C4 2.3(5)
C10 N4 C9 N2 0.5(5)
C10 N4 C9 C4 -174.9(4)
N1 C4 C9 N2 -3.0(5)
C5 C4 C9 N2 177.7(4)
N1 C4 C9 N4 172.3(4)
C5 C4 C9 N4 -7.0(7)
C9 N4 C10 N3 -0.7(5)
C9 N4 C10 C11 179.0(4)
N2 N3 C10 N4 0.7(5)
N2 N3 C10 C11 -179.1(4)
N4 C10 C11 C16 176.3(4)
N3 C10 C11 C16 -4.0(7)
N4 C10 C11 C12 -2.2(6)
N3 C10 C11 C12 177.5(4)
C16 C11 C12 C13 -1.0(7)
C10 C11 C12 C13 177.5(4)
C11 C12 C13 C14 0.0(7)
C12 C13 C14 C15 0.8(7)
C13 C14 C15 C16 -0.5(7)
C14 C15 C16 C11 -0.5(7)
C12 C11 C16 C15 1.2(7)
C10 C11 C16 C15 -177.1(4)
